data_4333644
loop_
_publ_author_name
'Khadija Hakouk'
'Olivier Oms'
'Anne Dolbecq'
'Hani El Moll'
'J\'er\^ome Marrot'
'Michel Evain'
'Florian Molton'
'Carole Duboc'
'Philippe Deniard'
'St\'ephane Jobic'
'Pierre Mialane'
'R\'emi Dessapt'

_publ_contact_author_address
;Institut des Materiaux JeanRouxel,
 Universite de Nantes, CNRS, 2 rue de la, Houssiniere, BP 32229,44322 Nantes
;
_publ_contact_author_email remi.dessapt@cnrs-imn.fr
_publ_contact_author_name 'Dessapt, Remi'
_publ_section_title
;
 Sulfonium Polyoxometalates: A New Class of Solid-State Photochromic
 Hybrid Organic-Inorganic Materials
;
_journal_name_full 'Inorganic Chemistry'
_journal_page_first 555
_journal_page_last 557
_journal_paper_doi 10.1021/ic302477p
_journal_volume 52
_journal_year 2013
_chemical_formula_moiety 'Mo8 O26.C8 H32 N4'
_chemical_formula_sum 'C4 H16 Mo4 N2 O13'
_chemical_formula_weight 683.9
_chemical_name_systematic ' ?'
_space_group_IT_number 14
_symmetry_cell_setting monoclinic
_symmetry_Int_Tables_number 14
_symmetry_space_group_name_Hall '-P 2yn'
_symmetry_space_group_name_H-M 'P 1 21/n 1'
_cell_angle_alpha 90
_cell_angle_beta 105.157(7)
_cell_angle_gamma 90
_cell_formula_units_Z 4
_cell_length_a 7.8352(5)
_cell_length_b 21.164(2)
_cell_length_c 10.0444(9)
_cell_measurement_temperature 296
_cell_volume 1607.7(2)
_diffrn_ambient_temperature 296
_diffrn_measured_fraction_theta_full 0.99
_diffrn_measured_fraction_theta_max 0.99
_diffrn_measurement_device 'four-cycle diffractometer'
_diffrn_measurement_device_type 'Nonius CCD'
_diffrn_measurement_method '\f , \w scans'
_diffrn_radiation_monochromator graphite
_diffrn_radiation_probe x-ray
_diffrn_radiation_source 'x-ray tube'
_diffrn_radiation_type 'Mo K\a'
_diffrn_radiation_wavelength 0.71069
_diffrn_reflns_av_R_equivalents 0.0339
_diffrn_reflns_av_sigmaI/netI 0.023
_diffrn_reflns_limit_h_max 13
_diffrn_reflns_limit_h_min -13
_diffrn_reflns_limit_k_max 36
_diffrn_reflns_limit_k_min -30
_diffrn_reflns_limit_l_max 17
_diffrn_reflns_limit_l_min -17
_diffrn_reflns_number 51887
_diffrn_reflns_theta_full 37.49
_diffrn_reflns_theta_max 37.49
_diffrn_reflns_theta_min 5.1
_exptl_absorpt_coefficient_mu 3.115
_exptl_absorpt_correction_T_max 0.6884
_exptl_absorpt_correction_T_min 0.4434
_exptl_absorpt_correction_type gaussian
_exptl_absorpt_process_details 'Jana2006  (Petricek, Dusek & Palatinus, 2000)'
_exptl_crystal_colour white
_exptl_crystal_density_diffrn 2.8248
_exptl_crystal_description
;
;
_exptl_crystal_F_000 1304
_exptl_crystal_size_max 0.32
_exptl_crystal_size_mid 0.12
_exptl_crystal_size_min 0.12
_refine_diff_density_max 0.66
_refine_diff_density_min -0.62
_refine_ls_extinction_coef 11800(300)
_refine_ls_extinction_method 'B-C type 1 Lorentzian isotropic (Becker & Coppens, 1974)'
_refine_ls_goodness_of_fit_gt 1.00
_refine_ls_goodness_of_fit_ref 0.94
_refine_ls_hydrogen_treatment mixed
_refine_ls_number_constraints 60
_refine_ls_number_parameters 213
_refine_ls_number_reflns 8395
_refine_ls_number_restraints 1
_refine_ls_R_factor_all 0.0427
_refine_ls_R_factor_gt 0.0227
_refine_ls_shift/su_max 0.0025
_refine_ls_shift/su_mean 0.0001
_refine_ls_structure_factor_coef Fsqd
_refine_ls_weighting_details w=1/(\s^2^(I)+0.001936I^2^)
_refine_ls_weighting_scheme sigma
_refine_ls_wR_factor_gt 0.0612
_refine_ls_wR_factor_ref 0.0666
_reflns_number_gt 6264
_reflns_number_total 8395
_reflns_threshold_expression I>2\s(I)
_cod_data_source_file ic302477p_si_002_1.cif
_cod_data_source_block II
_cod_database_code 4333644
_cod_database_fobs_code 4333644

loop_
_symmetry_equiv_pos_site_id
_symmetry_equiv_pos_as_xyz
1 x,y,z
2 -x+1/2,y+1/2,-z+1/2
3 -x,-y,-z
4 x+1/2,-y+1/2,z+1/2

loop_
_atom_site_label
_atom_site_type_symbol
_atom_site_fract_x
_atom_site_fract_y
_atom_site_fract_z
_atom_site_adp_type
_atom_site_U_iso_or_equiv
_atom_site_symmetry_multiplicity
_atom_site_occupancy
_atom_site_calc_flag
Mo1 Mo 0.40644(2) 0.397858(7) 0.203784(15) Uani 0.01932(4) 4 1 d
Mo2 Mo 0.242097(19) 0.402336(6) 0.468547(14) Uani 0.01740(4) 4 1 d
Mo3 Mo 0.52548(2) 0.451192(7) 0.770319(14) Uani 0.01843(4) 4 1 d
Mo4 Mo 0.685025(18) 0.448802(6) 0.507124(14) Uani 0.01501(4) 4 1 d
O1 O 0.48089(19) 0.33704(6) 0.12371(13) Uani 0.0292(4) 4 1 d
O2 O 0.66413(17) 0.39489(6) 0.37340(13) Uani 0.0213(4) 4 1 d
O3 O 0.34073(17) 0.35405(6) 0.34788(12) Uani 0.0207(3) 4 1 d
O4 O 0.19970(19) 0.41555(7) 0.10202(15) Uani 0.0283(4) 4 1 d
O5 O 0.53017(17) 0.46998(6) 0.16036(13) Uani 0.0212(3) 4 1 d
O6 O 0.39663(14) 0.47629(5) 0.37596(12) Uani 0.0170(3) 4 1 d
O7 O 0.53619(16) 0.40380(5) 0.60370(12) Uani 0.0173(3) 4 1 d
O8 O 0.19447(18) 0.34483(6) 0.57107(14) Uani 0.0279(4) 4 1 d
O9 O 0.04470(17) 0.42195(7) 0.35991(14) Uani 0.0256(4) 4 1 d
O10 O 0.27213(15) 0.47671(5) 0.59167(12) Uani 0.0177(3) 4 1 d
O11 O 0.3933(2) 0.40271(7) 0.83400(15) Uani 0.0301(4) 4 1 d
O12 O 0.73574(19) 0.43994(7) 0.86939(14) Uani 0.0291(4) 4 1 d
O13 O 0.88619(17) 0.43565(6) 0.61496(13) Uani 0.0235(4) 4 1 d
N1 N 0.2034(3) 0.26105(9) 0.78676(19) Uani 0.0365(6) 4 1 d
C1 C -0.0664(4) 0.30341(14) 0.8311(3) Uani 0.0601(12) 4 1 d
C2 C 0.1143(4) 0.27735(12) 0.8940(3) Uani 0.0450(9) 4 1 d
C3 C 0.3884(3) 0.23766(12) 0.8344(3) Uani 0.0424(8) 4 1 d
C4 C 0.4567(5) 0.22318(18) 0.7115(4) Uani 0.0760(15) 4 1 d
N2 N 0.1091(2) 0.49822(9) 0.85738(17) Uani 0.0323(5) 4 1 d
H1 H -0.135841 0.302405 0.899314 Uiso 0.0722 4 1 d
H2 H -0.056393 0.347107 0.801785 Uiso 0.0722 4 1 d
H3 H -0.12536 0.277773 0.751022 Uiso 0.0722 4 1 d
H4 H 0.184769 0.308743 0.956652 Uiso 0.0541 4 1 d
H5 H 0.10466 0.23954 0.947954 Uiso 0.0541 4 1 d
H6 H 0.199132 0.297319 0.725313 Uiso 0.0438 4 1 d
H7 H 0.131684 0.230326 0.723021 Uiso 0.0438 4 1 d
H8 H 0.391067 0.199206 0.889265 Uiso 0.0509 4 1 d
H9 H 0.462608 0.270174 0.890753 Uiso 0.0509 4 1 d
H10 H 0.578327 0.207513 0.74264 Uiso 0.0911 4 1 d
H11 H 0.381896 0.190884 0.65479 Uiso 0.0911 4 1 d
H12 H 0.454418 0.261663 0.656844 Uiso 0.0911 4 1 d
H13 H 0.0062(9) 0.5237(4) 0.8616(15) Uiso 0.147(18) 4 1 d
H14 H 0.145257 0.47168 0.940836 Uiso 0.0388 4 1 d
H15 H 0.078002 0.470936 0.774862 Uiso 0.0388 4 1 d
H16 H 0.207548 0.526371 0.852199 Uiso 0.0388 4 1 d

loop_
_atom_site_aniso_label
_atom_site_aniso_type_symbol
_atom_site_aniso_U_11
_atom_site_aniso_U_22
_atom_site_aniso_U_33
_atom_site_aniso_U_12
_atom_site_aniso_U_13
_atom_site_aniso_U_23
Mo1 Mo 0.02102(7) 0.01982(7) 0.01605(6) -0.00035(5) 0.00293(5) -0.00141(5)
Mo2 Mo 0.01672(7) 0.01720(6) 0.01795(6) -0.00243(5) 0.00398(5) 0.00100(4)
Mo3 Mo 0.02132(7) 0.01945(7) 0.01409(6) 0.00162(5) 0.00388(5) 0.00252(4)
Mo4 Mo 0.01348(6) 0.01571(6) 0.01550(6) 0.00172(4) 0.00319(5) 0.00151(4)
O1 O 0.0354(8) 0.0284(7) 0.0231(6) 0.0022(6) 0.0066(6) -0.0066(5)
O2 O 0.0194(6) 0.0218(6) 0.0225(6) 0.0018(4) 0.0050(5) -0.0035(4)
O3 O 0.0243(6) 0.0158(5) 0.0217(6) -0.0017(4) 0.0058(5) -0.0015(4)
O4 O 0.0247(7) 0.0325(7) 0.0238(6) -0.0001(6) -0.0007(5) 0.0019(5)
O5 O 0.0249(6) 0.0224(6) 0.0184(5) 0.0003(5) 0.0091(5) -0.0011(4)
O6 O 0.0169(5) 0.0175(5) 0.0161(5) 0.0007(4) 0.0035(4) 0.0010(4)
O7 O 0.0187(5) 0.0160(5) 0.0173(5) -0.0004(4) 0.0049(4) 0.0020(4)
O8 O 0.0320(7) 0.0243(6) 0.0272(6) -0.0052(5) 0.0075(5) 0.0060(5)
O9 O 0.0191(6) 0.0293(7) 0.0262(6) -0.0013(5) 0.0017(5) 0.0023(5)
O10 O 0.0171(5) 0.0194(5) 0.0175(5) -0.0005(4) 0.0064(4) 0.0016(4)
O11 O 0.0389(8) 0.0284(7) 0.0255(6) -0.0030(6) 0.0130(6) 0.0056(5)
O12 O 0.0278(7) 0.0339(7) 0.0217(6) 0.0070(6) -0.0003(5) 0.0006(5)
O13 O 0.0168(6) 0.0271(6) 0.0239(6) 0.0028(5) 0.0002(5) 0.0019(5)
N1 N 0.0397(10) 0.0358(9) 0.0334(9) 0.0011(8) 0.0086(8) 0.0103(7)
C1 C 0.0647(19) 0.0496(16) 0.076(2) 0.0171(14) 0.0364(17) 0.0085(15)
C2 C 0.0564(16) 0.0448(13) 0.0374(12) -0.0006(12) 0.0183(11) -0.0017(10)
C3 C 0.0341(12) 0.0415(12) 0.0473(13) 0.0018(10) 0.0028(10) 0.0136(10)
C4 C 0.064(2) 0.086(2) 0.090(3) 0.0387(19) 0.0399(19) 0.038(2)
N2 N 0.0289(9) 0.0409(10) 0.0246(8) 0.0034(7) 0.0027(7) 0.0027(7)

loop_
_atom_type_symbol
_atom_type_scat_dispersion_real
_atom_type_scat_dispersion_imag
_atom_type_scat_source
C 0.0033 0.0016 'International Tables Vol C tables 4.2.6.8 and 6.1.1.1'
H 0.0000 0.0000 'International Tables Vol C tables 4.2.6.8 and 6.1.1.1'
Mo -1.6832 0.6857 'International Tables Vol C tables 4.2.6.8 and 6.1.1.1'
N 0.0061 0.0033 'International Tables Vol C tables 4.2.6.8 and 6.1.1.1'
O 0.0106 0.0060 'International Tables Vol C tables 4.2.6.8 and 6.1.1.1'

loop_
_geom_angle_atom_site_label_1
_geom_angle_atom_site_label_2
_geom_angle_atom_site_label_3
_geom_angle_site_symmetry_1
_geom_angle_site_symmetry_3
_geom_angle
O1 Mo1 O2 . . 89.22(5)
O1 Mo1 O3 . . 100.71(6)
O1 Mo1 O4 . . 105.71(7)
O1 Mo1 O5 . . 103.80(7)
O1 Mo1 O6 . . 159.93(5)
O2 Mo1 O3 . . 77.32(5)
O2 Mo1 O4 . . 165.07(6)
O2 Mo1 O5 . . 77.88(5)
O2 Mo1 O6 . . 70.78(4)
O3 Mo1 O4 . . 99.13(7)
O3 Mo1 O5 . . 144.60(5)
O3 Mo1 O6 . . 73.97(5)
O4 Mo1 O5 . . 98.36(6)
O4 Mo1 O6 . . 94.29(6)
O5 Mo1 O6 . . 74.23(5)
O3 Mo2 O6 . . 76.39(5)
O3 Mo2 O7 . . 82.79(5)
O3 Mo2 O8 . . 101.08(6)
O3 Mo2 O9 . . 100.15(6)
O3 Mo2 O10 . . 145.74(5)
O6 Mo2 O7 . . 71.73(4)
O6 Mo2 O8 . . 161.53(5)
O6 Mo2 O9 . . 93.49(6)
O6 Mo2 O10 . . 73.99(5)
O7 Mo2 O8 . . 89.82(5)
O7 Mo2 O9 . . 163.95(6)
O7 Mo2 O10 . . 71.93(4)
O8 Mo2 O9 . . 104.94(7)
O8 Mo2 O10 . . 101.56(6)
O9 Mo2 O10 . . 98.46(6)
O5 Mo3 O6 3_666 3_666 76.96(5)
O5 Mo3 O7 3_666 . 145.26(5)
O5 Mo3 O10 3_666 . 81.38(4)
O5 Mo3 O11 3_666 . 99.88(7)
O5 Mo3 O12 3_666 . 100.84(6)
O6 Mo3 O7 3_666 . 73.84(5)
O6 Mo3 O10 3_666 . 71.04(4)
O6 Mo3 O11 3_666 . 158.18(5)
O6 Mo3 O12 3_666 . 95.07(6)
O7 Mo3 O10 . . 71.67(5)
O7 Mo3 O11 . . 100.25(6)
O7 Mo3 O12 . . 100.10(6)
O10 Mo3 O11 . . 87.15(6)
O10 Mo3 O12 . . 165.21(6)
O11 Mo3 O12 . . 106.70(7)
O2 Mo4 O6 . . 81.26(5)
O2 Mo4 O6 . 3_666 156.66(5)
O2 Mo4 O7 . . 96.67(6)
O2 Mo4 O10 . 3_666 97.60(6)
O2 Mo4 O13 . . 105.76(6)
O6 Mo4 O6 . 3_666 75.41(4)
O6 Mo4 O7 . . 77.83(4)
O6 Mo4 O10 . 3_666 77.49(4)
O6 Mo4 O13 . . 172.95(6)
O6 Mo4 O7 3_666 . 77.76(5)
O6 Mo4 O10 3_666 3_666 78.32(5)
O6 Mo4 O13 3_666 . 97.56(5)
O7 Mo4 O10 . 3_666 149.14(5)
O7 Mo4 O13 . . 100.37(6)
O10 Mo4 O13 3_666 . 101.85(6)
Mo1 O2 Mo4 . . 116.51(6)
Mo1 O3 Mo2 . . 117.42(6)
Mo1 O5 Mo3 . 3_666 115.90(7)
Mo1 O6 Mo2 . . 86.61(4)
Mo1 O6 Mo3 . 3_666 86.45(4)
Mo1 O6 Mo4 . . 91.44(4)
Mo1 O6 Mo4 . 3_666 163.97(5)
Mo2 O6 Mo3 . 3_666 162.74(5)
Mo2 O6 Mo4 . . 97.66(4)
Mo2 O6 Mo4 . 3_666 90.99(5)
Mo3 O6 Mo4 3_666 . 98.30(4)
Mo3 O6 Mo4 3_666 3_666 91.32(4)
Mo4 O6 Mo4 . 3_666 104.59(4)
Mo2 O7 Mo3 . . 104.14(6)
Mo2 O7 Mo4 . . 110.06(5)
Mo3 O7 Mo4 . . 109.73(5)
Mo2 O8 H6 . . 160.7
Mo2 O9 H13 . 3_566 127.28(19)
Mo2 O10 Mo3 . . 103.40(5)
Mo2 O10 Mo4 . 3_666 109.60(6)
Mo3 O10 Mo4 . 3_666 110.54(5)
C2 N1 C3 . . 116.87(18)
N1 C2 C1 . . 110.8(2)
N1 C3 C4 . . 109.3(2)

loop_
_geom_bond_atom_site_label_1
_geom_bond_atom_site_label_2
_geom_bond_site_symmetry_2
_geom_bond_distance
Mo1 O1 . 1.6997(15)
Mo1 O2 . 2.2769(12)
Mo1 O3 . 1.8998(14)
Mo1 O4 . 1.7155(13)
Mo1 O5 . 1.9187(13)
Mo1 O6 . 2.4128(12)
Mo2 O3 . 1.8975(14)
Mo2 O6 . 2.3172(13)
Mo2 O7 . 2.3489(12)
Mo2 O8 . 1.6976(15)
Mo2 O9 . 1.6948(12)
Mo2 O10 . 1.9775(12)
Mo3 O5 3_666 1.9018(13)
Mo3 O6 3_666 2.3142(13)
Mo3 O7 . 1.9717(13)
Mo3 O10 . 2.3642(11)
Mo3 O11 . 1.6971(17)
Mo3 O12 . 1.7040(14)
Mo4 O2 . 1.7372(13)
Mo4 O6 . 2.3713(11)
Mo4 O6 3_666 2.1668(12)
Mo4 O7 . 1.9493(13)
Mo4 O10 3_666 1.9382(12)
Mo4 O13 . 1.6859(12)
N1 C2 . 1.470(4)
N1 C3 . 1.487(3)
N1 H6 . 0.98
N1 H7 . 0.98
C1 C2 . 1.497(4)
C1 H1 . 0.98
C1 H2 . 0.98
C1 H3 . 0.98
C2 H4 . 0.98
C2 H5 . 0.98
C3 C4 . 1.500(5)
C3 H8 . 0.98
C3 H9 . 0.98
C4 H10 . 0.98
C4 H11 . 0.98
C4 H12 . 0.98
N2 H13 . 0.980(9)
N2 H14 . 0.987
N2 H15 . 0.987
N2 H16 . 0.987
